data_2234249
loop_
_publ_author_name
'Li, Peng-Fei'
'Sun, Jian-Zi'
'Wang, Ling'
'Lv, Ya-Li'
'Liu, Li-Hong'

_publ_section_title
;
 3,5-Bis(adamantan-1-yl)-1-methoxybenzene
;
_journal_coeditor_code HG5189
_journal_issue 4
_journal_name_full 'Acta Crystallographica Section E'
_journal_page_first o1182
_journal_paper_doi 10.1107/S1600536812011622
_journal_volume 68
_journal_year 2012
_chemical_formula_iupac 'C27 H36 O'
_chemical_formula_moiety 'C27 H36 O'
_chemical_formula_sum 'C27 H36 O'
_chemical_formula_weight 376.56
_chemical_name_systematic
;
3,5-Bis(adamantan-1-yl)-1-methoxybenzene
;
_space_group_IT_number 14
_symmetry_cell_setting monoclinic
_symmetry_space_group_name_Hall '-P 2ybc'
_symmetry_space_group_name_H-M 'P 1 21/c 1'
_atom_sites_solution_hydrogens geom
_atom_sites_solution_primary direct
_atom_sites_solution_secondary difmap
_audit_creation_method SHELXL-97
_cell_angle_alpha 90.00
_cell_angle_beta 117.909(3)
_cell_angle_gamma 90.00
_cell_formula_units_Z 4
_cell_length_a 10.4672(12)
_cell_length_b 20.170(2)
_cell_length_c 10.9202(13)
_cell_measurement_reflns_used 6285
_cell_measurement_temperature 113(2)
_cell_measurement_theta_max 27.9
_cell_measurement_theta_min 2.0
_cell_volume 2037.4(4)
_computing_cell_refinement '<i>CrystalClear-SM Expert</i> (Rigaku/MSC, 2009)'
_computing_data_collection '<i>CrystalClear-SM Expert</i> (Rigaku/MSC, 2009)'
_computing_data_reduction '<i>CrystalClear-SM Expert</i> (Rigaku/MSC, 2009)'
_computing_molecular_graphics 'SHELXTL (Sheldrick, 2008)'
_computing_publication_material 'SHELXTL (Sheldrick, 2008)'
_computing_structure_refinement 'SHELXL97 (Sheldrick, 2008)'
_computing_structure_solution 'SHELXS97 (Sheldrick, 2008)'
_diffrn_ambient_temperature 113(2)
_diffrn_detector_area_resol_mean 14.63
_diffrn_measured_fraction_theta_full 0.998
_diffrn_measured_fraction_theta_max 0.998
_diffrn_measurement_device_type 'Rigaku Saturn CCD area-detector'
_diffrn_measurement_method '\w and \f scans'
_diffrn_radiation_monochromator multilayer
_diffrn_radiation_source 'rotating anode'
_diffrn_radiation_type MoK\a
_diffrn_radiation_wavelength 0.71073
_diffrn_reflns_av_R_equivalents 0.0468
_diffrn_reflns_av_sigmaI/netI 0.0488
_diffrn_reflns_limit_h_max 12
_diffrn_reflns_limit_h_min -13
_diffrn_reflns_limit_k_max 26
_diffrn_reflns_limit_k_min -26
_diffrn_reflns_limit_l_max 14
_diffrn_reflns_limit_l_min -14
_diffrn_reflns_number 20680
_diffrn_reflns_theta_full 27.90
_diffrn_reflns_theta_max 27.90
_diffrn_reflns_theta_min 2.02
_diffrn_standards_decay_% 0
_diffrn_standards_interval_count 0
_diffrn_standards_interval_time 0
_diffrn_standards_number 0
_exptl_absorpt_coefficient_mu 0.072
_exptl_absorpt_correction_T_max 0.9929
_exptl_absorpt_correction_T_min 0.9858
_exptl_absorpt_correction_type multi-scan
_exptl_absorpt_process_details '(<i>CrystalClear-SM Expert</i>; Rigaku/MSC, 2009)'
_exptl_crystal_colour Colorless
_exptl_crystal_density_diffrn 1.228
_exptl_crystal_density_method 'not measured'
_exptl_crystal_description Prism
_exptl_crystal_F_000 824
_exptl_crystal_size_max 0.20
_exptl_crystal_size_mid 0.18
_exptl_crystal_size_min 0.10
_refine_diff_density_max 0.262
_refine_diff_density_min -0.223
_refine_ls_extinction_method none
_refine_ls_goodness_of_fit_ref 1.094
_refine_ls_hydrogen_treatment constr
_refine_ls_matrix_type full
_refine_ls_number_parameters 254
_refine_ls_number_reflns 4867
_refine_ls_number_restraints 0
_refine_ls_restrained_S_all 1.094
_refine_ls_R_factor_all 0.0795
_refine_ls_R_factor_gt 0.0585
_refine_ls_shift/su_max 0.001
_refine_ls_shift/su_mean 0.000
_refine_ls_structure_factor_coef Fsqd
_refine_ls_weighting_details 'calc w=1/[\s^2^(Fo^2^)+(0.0639P)^2^+0.0855P] where P=(Fo^2^+2Fc^2^)/3'
_refine_ls_weighting_scheme calc
_refine_ls_wR_factor_gt 0.1316
_refine_ls_wR_factor_ref 0.1428
_reflns_number_gt 3768
_reflns_number_total 4867
_reflns_threshold_expression I>2sigma(I)
_cod_data_source_file hg5189.cif
_cod_data_source_block I
_cod_original_sg_symbol_H-M 'P 21/c'
_cod_database_code 2234249
_cod_database_fobs_code 2234249

loop_
_symmetry_equiv_pos_as_xyz
'x, y, z'
'-x, y+1/2, -z+1/2'
'-x, -y, -z'
'x, -y-1/2, z-1/2'

loop_
_atom_site_type_symbol
_atom_site_label
_atom_site_fract_x
_atom_site_fract_y
_atom_site_fract_z
_atom_site_U_iso_or_equiv
_atom_site_adp_type
_atom_site_calc_flag
_atom_site_refinement_flags
_atom_site_occupancy
_atom_site_symmetry_multiplicity
O O1 1.10593(10) 0.27919(5) 0.58496(10) 0.0250(3) Uani d . 1 1
C C1 1.11441(15) 0.47721(7) 0.33134(14) 0.0197(3) Uani d . 1 1
C C2 1.12790(16) 0.47313(8) 0.19713(15) 0.0222(3) Uani d . 1 1
H H2A 1.1873 0.4341 0.2016 0.027 Uiso calc R 1 1
H H2B 1.0307 0.4671 0.1172 0.027 Uiso calc R 1 1
C C3 1.19747(16) 0.53597(8) 0.17552(15) 0.0232(3) Uani d . 1 1
H H3 1.2041 0.5322 0.0874 0.028 Uiso calc R 1 1
C C4 1.34892(16) 0.54442(8) 0.29754(16) 0.0266(4) Uani d . 1 1
H H4A 1.4097 0.5058 0.3028 0.032 Uiso calc R 1 1
H H4B 1.3947 0.5848 0.2841 0.032 Uiso calc R 1 1
C C5 1.33776(16) 0.55017(8) 0.43180(15) 0.0242(3) Uani d . 1 1
H H5 1.4366 0.5556 0.5119 0.029 Uiso calc R 1 1
C C6 1.26680(16) 0.48728(8) 0.45259(15) 0.0235(3) Uani d . 1 1
H H6A 1.3274 0.4483 0.4600 0.028 Uiso calc R 1 1
H H6B 1.2608 0.4910 0.5401 0.028 Uiso calc R 1 1
C C7 1.02432(16) 0.53955(8) 0.32272(16) 0.0236(3) Uani d . 1 1
H H7A 0.9256 0.5346 0.2446 0.028 Uiso calc R 1 1
H H7B 1.0162 0.5436 0.4091 0.028 Uiso calc R 1 1
C C8 1.09363(17) 0.60227(8) 0.30197(16) 0.0247(4) Uani d . 1 1
H H8 1.0333 0.6417 0.2965 0.030 Uiso calc R 1 1
C C9 1.10540(16) 0.59624(8) 0.16823(16) 0.0256(4) Uani d . 1 1
H H9A 1.1499 0.6369 0.1543 0.031 Uiso calc R 1 1
H H9B 1.0076 0.5915 0.0885 0.031 Uiso calc R 1 1
C C10 1.24469(17) 0.61016(8) 0.42377(16) 0.0279(4) Uani d . 1 1
H H10A 1.2381 0.6141 0.5110 0.033 Uiso calc R 1 1
H H10B 1.2899 0.6511 0.4119 0.033 Uiso calc R 1 1
C C11 1.03923(15) 0.41538(7) 0.34680(14) 0.0195(3) Uani d . 1 1
C C12 1.10490(15) 0.37136(8) 0.45648(15) 0.0206(3) Uani d . 1 1
H H12 1.2027 0.3782 0.5237 0.025 Uiso calc R 1 1
C C13 1.02926(15) 0.31740(8) 0.46913(14) 0.0208(3) Uani d . 1 1
C C14 0.88604(15) 0.30602(8) 0.37180(15) 0.0213(3) Uani d . 1 1
H H14 0.8356 0.2688 0.3811 0.026 Uiso calc R 1 1
C C15 0.81658(15) 0.34982(7) 0.25986(15) 0.0197(3) Uani d . 1 1
C C16 0.89534(15) 0.40299(8) 0.24905(15) 0.0214(3) Uani d . 1 1
H H16 0.8497 0.4321 0.1722 0.026 Uiso calc R 1 1
C C17 1.03023(17) 0.22817(8) 0.61397(16) 0.0259(4) Uani d . 1 1
H H17A 0.9476 0.2473 0.6205 0.039 Uiso calc R 1 1
H H17B 1.0952 0.2068 0.7020 0.039 Uiso calc R 1 1
H H17C 0.9957 0.1952 0.5394 0.039 Uiso calc R 1 1
C C18 0.65703(15) 0.34265(7) 0.15266(15) 0.0199(3) Uani d . 1 1
C C19 0.64195(15) 0.33224(8) 0.00651(15) 0.0226(3) Uani d . 1 1
H H19A 0.6889 0.3695 -0.0160 0.027 Uiso calc R 1 1
H H19B 0.6920 0.2908 0.0052 0.027 Uiso calc R 1 1
C C20 0.48285(16) 0.32808(8) -0.10310(16) 0.0253(4) Uani d . 1 1
H H20 0.4764 0.3213 -0.1966 0.030 Uiso calc R 1 1
C C21 0.41172(17) 0.26967(8) -0.06915(16) 0.0282(4) Uani d . 1 1
H H21A 0.3089 0.2664 -0.1398 0.034 Uiso calc R 1 1
H H21B 0.4607 0.2279 -0.0705 0.034 Uiso calc R 1 1
C C22 0.42223(16) 0.27972(8) 0.07408(17) 0.0277(4) Uani d . 1 1
H H22 0.3760 0.2414 0.0962 0.033 Uiso calc R 1 1
C C23 0.58103(15) 0.28475(8) 0.18362(16) 0.0239(3) Uani d . 1 1
H H23A 0.6312 0.2428 0.1858 0.029 Uiso calc R 1 1
H H23B 0.5869 0.2912 0.2760 0.029 Uiso calc R 1 1
C C24 0.57376(16) 0.40698(8) 0.14937(16) 0.0247(4) Uani d . 1 1
H H24A 0.5802 0.4143 0.2417 0.030 Uiso calc R 1 1
H H24B 0.6193 0.4453 0.1283 0.030 Uiso calc R 1 1
C C25 0.41461(16) 0.40257(8) 0.04035(16) 0.0276(4) Uani d . 1 1
H H25 0.3638 0.4445 0.0406 0.033 Uiso calc R 1 1
C C26 0.34348(17) 0.34392(9) 0.07346(18) 0.0318(4) Uani d . 1 1
H H26A 0.2406 0.3409 0.0031 0.038 Uiso calc R 1 1
H H26B 0.3479 0.3505 0.1652 0.038 Uiso calc R 1 1
C C27 0.40500(17) 0.39234(8) -0.10303(16) 0.0276(4) Uani d . 1 1
H H27A 0.3024 0.3898 -0.1744 0.033 Uiso calc R 1 1
H H27B 0.4502 0.4303 -0.1255 0.033 Uiso calc R 1 1

loop_
_atom_site_aniso_label
_atom_site_aniso_U_11
_atom_site_aniso_U_22
_atom_site_aniso_U_33
_atom_site_aniso_U_12
_atom_site_aniso_U_13
_atom_site_aniso_U_23
O1 0.0223(6) 0.0256(6) 0.0237(6) 0.0005(5) 0.0078(5) 0.0082(4)
C1 0.0217(7) 0.0189(8) 0.0187(7) -0.0005(6) 0.0098(6) 0.0002(6)
C2 0.0236(8) 0.0226(8) 0.0199(7) 0.0009(6) 0.0099(6) -0.0015(6)
C3 0.0275(8) 0.0253(9) 0.0191(8) -0.0003(7) 0.0127(7) 0.0011(6)
C4 0.0249(8) 0.0278(9) 0.0282(8) 0.0006(7) 0.0133(7) 0.0058(7)
C5 0.0203(8) 0.0267(9) 0.0203(8) -0.0045(7) 0.0051(6) 0.0008(6)
C6 0.0250(8) 0.0247(9) 0.0192(7) -0.0005(7) 0.0090(6) 0.0026(6)
C7 0.0247(8) 0.0220(8) 0.0257(8) 0.0010(6) 0.0131(7) -0.0011(6)
C8 0.0284(8) 0.0180(8) 0.0270(8) 0.0030(6) 0.0123(7) 0.0000(6)
C9 0.0268(8) 0.0223(9) 0.0240(8) -0.0008(7) 0.0087(7) 0.0034(6)
C10 0.0354(9) 0.0230(9) 0.0248(8) -0.0042(7) 0.0137(7) -0.0012(6)
C11 0.0214(8) 0.0202(8) 0.0193(7) 0.0005(6) 0.0116(6) -0.0013(6)
C12 0.0193(7) 0.0230(8) 0.0185(7) 0.0019(6) 0.0081(6) -0.0009(6)
C13 0.0226(8) 0.0218(8) 0.0188(7) 0.0040(6) 0.0103(6) 0.0026(6)
C14 0.0231(8) 0.0199(8) 0.0229(8) -0.0005(6) 0.0124(7) 0.0001(6)
C15 0.0205(7) 0.0194(8) 0.0191(7) 0.0016(6) 0.0091(6) -0.0006(6)
C16 0.0234(8) 0.0211(8) 0.0192(7) 0.0009(6) 0.0095(6) 0.0019(6)
C17 0.0281(8) 0.0209(8) 0.0238(8) -0.0021(7) 0.0079(7) 0.0035(6)
C18 0.0180(7) 0.0208(8) 0.0197(7) 0.0002(6) 0.0078(6) 0.0009(6)
C19 0.0228(8) 0.0232(8) 0.0213(8) 0.0009(6) 0.0099(6) -0.0002(6)
C20 0.0245(8) 0.0287(9) 0.0188(8) 0.0014(7) 0.0069(7) -0.0016(6)
C21 0.0203(8) 0.0263(9) 0.0280(9) -0.0024(7) 0.0030(7) -0.0022(7)
C22 0.0215(8) 0.0273(9) 0.0316(9) -0.0017(7) 0.0101(7) 0.0048(7)
C23 0.0213(8) 0.0239(8) 0.0246(8) 0.0006(6) 0.0092(7) 0.0045(6)
C24 0.0261(8) 0.0224(8) 0.0235(8) 0.0031(7) 0.0098(7) -0.0012(6)
C25 0.0248(8) 0.0260(9) 0.0311(9) 0.0089(7) 0.0122(7) 0.0026(7)
C26 0.0216(8) 0.0405(11) 0.0327(9) 0.0034(7) 0.0123(7) 0.0018(8)
C27 0.0233(8) 0.0285(9) 0.0240(8) 0.0040(7) 0.0053(7) 0.0041(6)

loop_
_atom_type_symbol
_atom_type_description
_atom_type_scat_dispersion_real
_atom_type_scat_dispersion_imag
_atom_type_scat_source
C C 0.0033 0.0016 'International Tables Vol C Tables 4.2.6.8 and 6.1.1.4'
H H 0.0000 0.0000 'International Tables Vol C Tables 4.2.6.8 and 6.1.1.4'
O O 0.0106 0.0060 'International Tables Vol C Tables 4.2.6.8 and 6.1.1.4'

loop_
_geom_angle_atom_site_label_1
_geom_angle_atom_site_label_2
_geom_angle_atom_site_label_3
_geom_angle
C13 O1 C17 117.70(11)
C11 C1 C6 113.19(12)
C11 C1 C2 110.10(12)
C6 C1 C2 107.86(11)
C11 C1 C7 109.86(11)
C6 C1 C7 107.59(12)
C2 C1 C7 108.08(12)
C3 C2 C1 111.34(12)
C3 C2 H2A 109.4
C1 C2 H2A 109.4
C3 C2 H2B 109.4
C1 C2 H2B 109.4
H2A C2 H2B 108.0
C4 C3 C9 109.12(12)
C4 C3 C2 109.33(12)
C9 C3 C2 109.37(12)
C4 C3 H3 109.7
C9 C3 H3 109.7
C2 C3 H3 109.7
C5 C4 C3 109.30(12)
C5 C4 H4A 109.8
C3 C4 H4A 109.8
C5 C4 H4B 109.8
C3 C4 H4B 109.8
H4A C4 H4B 108.3
C4 C5 C10 109.72(13)
C4 C5 C6 109.73(13)
C10 C5 C6 108.78(12)
C4 C5 H5 109.5
C10 C5 H5 109.5
C6 C5 H5 109.5
C1 C6 C5 111.08(12)
C1 C6 H6A 109.4
C5 C6 H6A 109.4
C1 C6 H6B 109.4
C5 C6 H6B 109.4
H6A C6 H6B 108.0
C8 C7 C1 111.33(12)
C8 C7 H7A 109.4
C1 C7 H7A 109.4
C8 C7 H7B 109.4
C1 C7 H7B 109.4
H7A C7 H7B 108.0
C10 C8 C9 109.12(13)
C10 C8 C7 109.13(13)
C9 C8 C7 109.43(13)
C10 C8 H8 109.7
C9 C8 H8 109.7
C7 C8 H8 109.7
C8 C9 C3 110.14(12)
C8 C9 H9A 109.6
C3 C9 H9A 109.6
C8 C9 H9B 109.6
C3 C9 H9B 109.6
H9A C9 H9B 108.1
C8 C10 C5 109.87(13)
C8 C10 H10A 109.7
C5 C10 H10A 109.7
C8 C10 H10B 109.7
C5 C10 H10B 109.7
H10A C10 H10B 108.2
C12 C11 C16 117.70(14)
C12 C11 C1 123.09(13)
C16 C11 C1 119.17(13)
C11 C12 C13 120.78(13)
C11 C12 H12 119.6
C13 C12 H12 119.6
O1 C13 C12 114.60(12)
O1 C13 C14 124.51(14)
C12 C13 C14 120.87(13)
C13 C14 C15 119.65(14)
C13 C14 H14 120.2
C15 C14 H14 120.2
C16 C15 C14 118.23(13)
C16 C15 C18 119.01(13)
C14 C15 C18 122.72(13)
C15 C16 C11 122.75(14)
C15 C16 H16 118.6
C11 C16 H16 118.6
O1 C17 H17A 109.5
O1 C17 H17B 109.5
H17A C17 H17B 109.5
O1 C17 H17C 109.5
H17A C17 H17C 109.5
H17B C17 H17C 109.5
C15 C18 C23 113.24(12)
C15 C18 C19 110.50(11)
C23 C18 C19 108.14(12)
C15 C18 C24 109.73(12)
C23 C18 C24 107.28(12)
C19 C18 C24 107.76(12)
C20 C19 C18 111.29(12)
C20 C19 H19A 109.4
C18 C19 H19A 109.4
C20 C19 H19B 109.4
C18 C19 H19B 109.4
H19A C19 H19B 108.0
C21 C20 C27 109.41(13)
C21 C20 C19 109.10(12)
C27 C20 C19 109.72(13)
C21 C20 H20 109.5
C27 C20 H20 109.5
C19 C20 H20 109.5
C22 C21 C20 109.62(13)
C22 C21 H21A 109.7
C20 C21 H21A 109.7
C22 C21 H21B 109.7
C20 C21 H21B 109.7
H21A C21 H21B 108.2
C21 C22 C23 109.88(12)
C21 C22 C26 109.04(13)
C23 C22 C26 109.41(13)
C21 C22 H22 109.5
C23 C22 H22 109.5
C26 C22 H22 109.5
C22 C23 C18 111.28(12)
C22 C23 H23A 109.4
C18 C23 H23A 109.4
C22 C23 H23B 109.4
C18 C23 H23B 109.4
H23A C23 H23B 108.0
C25 C24 C18 111.33(12)
C25 C24 H24A 109.4
C18 C24 H24A 109.4
C25 C24 H24B 109.4
C18 C24 H24B 109.4
H24A C24 H24B 108.0
C26 C25 C24 109.52(13)
C26 C25 C27 109.30(14)
C24 C25 C27 109.20(12)
C26 C25 H25 109.6
C24 C25 H25 109.6
C27 C25 H25 109.6
C25 C26 C22 109.53(13)
C25 C26 H26A 109.8
C22 C26 H26A 109.8
C25 C26 H26B 109.8
C22 C26 H26B 109.8
H26A C26 H26B 108.2
C20 C27 C25 109.48(12)
C20 C27 H27A 109.8
C25 C27 H27A 109.8
C20 C27 H27B 109.8
C25 C27 H27B 109.8
H27A C27 H27B 108.2

loop_
_geom_bond_atom_site_label_1
_geom_bond_atom_site_label_2
_geom_bond_distance
O1 C13 1.3740(17)
O1 C17 1.4221(17)
C1 C11 1.526(2)
C1 C6 1.5367(19)
C1 C2 1.539(2)
C1 C7 1.548(2)
C2 C3 1.534(2)
C2 H2A 0.9900
C2 H2B 0.9900
C3 C4 1.530(2)
C3 C9 1.530(2)
C3 H3 1.0000
C4 C5 1.529(2)
C4 H4A 0.9900
C4 H4B 0.9900
C5 C10 1.530(2)
C5 C6 1.540(2)
C5 H5 1.0000
C6 H6A 0.9900
C6 H6B 0.9900
C7 C8 1.527(2)
C7 H7A 0.9900
C7 H7B 0.9900
C8 C10 1.525(2)
C8 C9 1.527(2)
C8 H8 1.0000
C9 H9A 0.9900
C9 H9B 0.9900
C10 H10A 0.9900
C10 H10B 0.9900
C11 C12 1.387(2)
C11 C16 1.4019(19)
C12 C13 1.390(2)
C12 H12 0.9500
C13 C14 1.3921(19)
C14 C15 1.404(2)
C14 H14 0.9500
C15 C16 1.391(2)
C15 C18 1.5331(19)
C16 H16 0.9500
C17 H17A 0.9800
C17 H17B 0.9800
C17 H17C 0.9800
C18 C23 1.537(2)
C18 C19 1.543(2)
C18 C24 1.554(2)
C19 C20 1.532(2)
C19 H19A 0.9900
C19 H19B 0.9900
C20 C21 1.529(2)
C20 C27 1.531(2)
C20 H20 1.0000
C21 C22 1.529(2)
C21 H21A 0.9900
C21 H21B 0.9900
C22 C23 1.531(2)
C22 C26 1.533(2)
C22 H22 1.0000
C23 H23A 0.9900
C23 H23B 0.9900
C24 C25 1.531(2)
C24 H24A 0.9900
C24 H24B 0.9900
C25 C26 1.529(2)
C25 C27 1.535(2)
C25 H25 1.0000
C26 H26A 0.9900
C26 H26B 0.9900
C27 H27A 0.9900
C27 H27B 0.9900

loop_
_geom_torsion_atom_site_label_1
_geom_torsion_atom_site_label_2
_geom_torsion_atom_site_label_3
_geom_torsion_atom_site_label_4
_geom_torsion
C11 C1 C2 C3 177.63(11)
C6 C1 C2 C3 -58.42(16)
C7 C1 C2 C3 57.63(15)
C1 C2 C3 C4 60.23(16)
C1 C2 C3 C9 -59.19(15)
C9 C3 C4 C5 59.87(16)
C2 C3 C4 C5 -59.71(16)
C3 C4 C5 C10 -59.88(16)
C3 C4 C5 C6 59.58(16)
C11 C1 C6 C5 179.93(12)
C2 C1 C6 C5 57.88(16)
C7 C1 C6 C5 -58.50(15)
C4 C5 C6 C1 -59.68(16)
C10 C5 C6 C1 60.35(15)
C11 C1 C7 C8 -177.97(12)
C6 C1 C7 C8 58.41(15)
C2 C1 C7 C8 -57.82(15)
C1 C7 C8 C10 -59.94(16)
C1 C7 C8 C9 59.40(16)
C10 C8 C9 C3 59.82(16)
C7 C8 C9 C3 -59.53(16)
C4 C3 C9 C8 -60.26(16)
C2 C3 C9 C8 59.30(15)
C9 C8 C10 C5 -59.29(16)
C7 C8 C10 C5 60.24(16)
C4 C5 C10 C8 59.78(16)
C6 C5 C10 C8 -60.26(15)
C6 C1 C11 C12 -2.7(2)
C2 C1 C11 C12 118.14(15)
C7 C1 C11 C12 -122.94(15)
C6 C1 C11 C16 175.04(12)
C2 C1 C11 C16 -64.16(16)
C7 C1 C11 C16 54.76(17)
C16 C11 C12 C13 -0.8(2)
C1 C11 C12 C13 176.96(13)
C17 O1 C13 C12 172.30(13)
C17 O1 C13 C14 -5.9(2)
C11 C12 C13 O1 -177.95(13)
C11 C12 C13 C14 0.3(2)
O1 C13 C14 C15 177.62(14)
C12 C13 C14 C15 -0.5(2)
C13 C14 C15 C16 1.1(2)
C13 C14 C15 C18 -176.81(13)
C14 C15 C16 C11 -1.6(2)
C18 C15 C16 C11 176.35(13)
C12 C11 C16 C15 1.5(2)
C1 C11 C16 C15 -176.36(13)
C16 C15 C18 C23 -175.76(13)
C14 C15 C18 C23 2.1(2)
C16 C15 C18 C19 62.76(17)
C14 C15 C18 C19 -119.35(15)
C16 C15 C18 C24 -55.92(17)
C14 C15 C18 C24 121.97(15)
C15 C18 C19 C20 -177.44(12)
C23 C18 C19 C20 58.10(16)
C24 C18 C19 C20 -57.57(16)
C18 C19 C20 C21 -60.08(16)
C18 C19 C20 C27 59.78(17)
C27 C20 C21 C22 -60.25(15)
C19 C20 C21 C22 59.79(16)
C20 C21 C22 C23 -59.49(16)
C20 C21 C22 C26 60.42(15)
C21 C22 C23 C18 59.04(17)
C26 C22 C23 C18 -60.65(17)
C15 C18 C23 C22 179.89(12)
C19 C18 C23 C22 -57.31(16)
C24 C18 C23 C22 58.67(16)
C15 C18 C24 C25 178.33(12)
C23 C18 C24 C25 -58.26(16)
C19 C18 C24 C25 57.97(16)
C18 C24 C25 C26 59.68(16)
C18 C24 C25 C27 -59.98(17)
C24 C25 C26 C22 -59.33(17)
C27 C25 C26 C22 60.27(16)
C21 C22 C26 C25 -60.51(16)
C23 C22 C26 C25 59.69(17)
C21 C20 C27 C25 59.77(16)
C19 C20 C27 C25 -59.90(16)
C26 C25 C27 C20 -59.85(16)
C24 C25 C27 C20 59.95(17)
